data_4347987
loop_
_publ_author_name
'Hu, Jufang'
'Wang, Yin'
'Zhang, Xinning'
'Chi, Yingnan'
'Yang, Song'
'Li, Jikun'
'Hu, Changwen'

_publ_section_title
;
 Controllable Assembly of Vanadium-Containing Polyoxoniobate-Based
 Three-Dimensional Organic-Inorganic Hybrid Compounds and Their
 Photocatalytic Properties.
;
_journal_issue 15
_journal_name_full 'Inorganic chemistry'
_journal_page_first 7501
_journal_page_last 7507
_journal_paper_doi 10.1021/acs.inorgchem.6b00823
_journal_volume 55
_journal_year 2016
_chemical_formula_sum 'C30 H122 Co5 N20 Nb12 O58 P V6'
_chemical_formula_weight 3439.68
_space_group_crystal_system triclinic
_space_group_IT_number 2
_space_group_name_Hall '-P 1'
_space_group_name_H-M_alt 'P -1'
_atom_sites_solution_hydrogens geom
_atom_sites_solution_primary direct
_atom_sites_solution_secondary difmap
_audit_creation_method SHELXL-2014/7
_cell_angle_alpha 77.1710(10)
_cell_angle_beta 80.038(2)
_cell_angle_gamma 63.0880(10)
_cell_formula_units_Z 1
_cell_length_a 13.3030(11)
_cell_length_b 14.1260(12)
_cell_length_c 14.3554(13)
_cell_measurement_reflns_used 3246
_cell_measurement_temperature 298(2)
_cell_measurement_theta_max 26.962
_cell_measurement_theta_min 2.845
_cell_volume 2337.3(3)
_computing_structure_refinement 'SHELXL-2014/7 (Sheldrick, 2014)'
_diffrn_ambient_temperature 298(2)
_diffrn_measured_fraction_theta_full 0.972
_diffrn_measured_fraction_theta_max 0.972
_diffrn_measurement_device_type 'CCD area detector'
_diffrn_measurement_method 'phi and omega scans'
_diffrn_radiation_type MoK\a
_diffrn_radiation_wavelength 0.71073
_diffrn_reflns_av_R_equivalents 0.0302
_diffrn_reflns_av_unetI/netI 0.0793
_diffrn_reflns_Laue_measured_fraction_full 0.972
_diffrn_reflns_Laue_measured_fraction_max 0.972
_diffrn_reflns_limit_h_max 15
_diffrn_reflns_limit_h_min -15
_diffrn_reflns_limit_k_max 16
_diffrn_reflns_limit_k_min -16
_diffrn_reflns_limit_l_max 17
_diffrn_reflns_limit_l_min -10
_diffrn_reflns_number 11295
_diffrn_reflns_point_group_measured_fraction_full 0.972
_diffrn_reflns_point_group_measured_fraction_max 0.972
_diffrn_reflns_theta_full 25.017
_diffrn_reflns_theta_max 25.02
_diffrn_reflns_theta_min 2.84
_diffrn_source 'fine-focus sealed tube'
_exptl_absorpt_coefficient_mu 2.957
_exptl_absorpt_correction_T_max 0.701
_exptl_absorpt_correction_T_min 0.593
_exptl_absorpt_correction_type multi-scan
_exptl_absorpt_process_details sadabs
_exptl_crystal_colour 'dark brown'
_exptl_crystal_density_diffrn 2.444
_exptl_crystal_density_method 'not measured'
_exptl_crystal_description block
_exptl_crystal_F_000 1686
_exptl_crystal_size_max 0.210
_exptl_crystal_size_mid 0.150
_exptl_crystal_size_min 0.120
_refine_diff_density_max 2.332
_refine_diff_density_min -1.451
_refine_diff_density_rms 0.223
_refine_ls_extinction_method none
_refine_ls_goodness_of_fit_ref 1.024
_refine_ls_hydrogen_treatment mixed
_refine_ls_matrix_type full
_refine_ls_number_parameters 636
_refine_ls_number_reflns 8234
_refine_ls_number_restraints 0
_refine_ls_restrained_S_all 1.024
_refine_ls_R_factor_all 0.1099
_refine_ls_R_factor_gt 0.0612
_refine_ls_shift/su_max 0.000
_refine_ls_shift/su_mean 0.000
_refine_ls_structure_factor_coef Fsqd
_refine_ls_weighting_details 'w=1/[\s^2^(Fo^2^)+(0.0862P)^2^+34.6029P] where P=(Fo^2^+2Fc^2^)/3'
_refine_ls_weighting_scheme calc
_refine_ls_wR_factor_gt 0.1588
_refine_ls_wR_factor_ref 0.1986
_reflns_Friedel_coverage 0.000
_reflns_number_gt 4982
_reflns_number_total 8234
_reflns_threshold_expression 'I > 2\s(I)'
_cod_data_source_file ic6b00823_si_002.cif
_cod_data_source_block 2
_cod_database_code 4347987
_shelx_shelxl_version_number 2014/7
_shelx_space_group_comment
;
The symmetry employed for this shelxl refinement is uniquely defined
by the following loop, which should always be used as a source of
symmetry information in preference to the above space-group names.
They are only intended as comments.
;
_shelx_estimated_absorpt_t_min 0.593
_shelx_estimated_absorpt_t_max 0.701

loop_
_space_group_symop_operation_xyz
'x, y, z'
'-x, -y, -z'

loop_
_atom_site_label
_atom_site_type_symbol
_atom_site_fract_x
_atom_site_fract_y
_atom_site_fract_z
_atom_site_U_iso_or_equiv
_atom_site_adp_type
_atom_site_occupancy
_atom_site_site_symmetry_order
_atom_site_calc_flag
_atom_site_refinement_flags_posn
_atom_site_refinement_flags_adp
_atom_site_refinement_flags_occupancy
_atom_site_disorder_assembly
_atom_site_disorder_group
Nb1 Nb 1.04174(11) 1.01674(10) 0.24019(8) 0.0328(3) Uani 1 1 d . . . . .
Co1 Co 1.0000 1.0000 0.5000 0.0238(5) Uani 1 2 d S . P . .
V1 V 0.7642(2) 0.8898(2) 0.11004(19) 0.0440(6) Uani 1 1 d . . . . .
P1 P 1.0000 1.0000 0.0000 0.0082(7) Uani 1 2 d S . P . .
O1 O 0.9606(12) 0.9772(11) 0.1059(10) 0.016(3) Uani 0.5 1 d . . P . .
N1 N 0.8301(10) 1.0986(11) 0.4581(8) 0.051(3) Uani 1 1 d . . . . .
H1A H 0.8297 1.1084 0.3947 0.061 Uiso 1 1 calc R U . . .
H1B H 0.7853 1.0668 0.4851 0.061 Uiso 1 1 calc R U . . .
C1 C 0.7905(16) 1.2015(15) 0.4903(14) 0.079(7) Uani 1 1 d . . . . .
H1C H 0.7245 1.2547 0.4579 0.095 Uiso 0.40(4) 1 calc R U P A 1
H1D H 0.7694 1.1940 0.5588 0.095 Uiso 0.40(4) 1 calc R U P A 1
Nb2 Nb 0.98188(10) 0.79781(9) 0.20594(8) 0.0291(3) Uani 1 1 d . . . . .
Co2 Co 1.5000 0.5000 0.0000 0.0243(5) Uani 1 2 d S . P . .
V2 V 1.2096(2) 0.79512(18) 0.20327(17) 0.0349(6) Uani 1 1 d . . . . .
O2 O 1.0284(11) 0.8841(11) 0.0334(10) 0.014(3) Uani 0.5 1 d . . P . .
N2 N 0.9817(12) 1.1549(10) 0.5162(9) 0.052(3) Uani 1 1 d . . . . .
H2A H 0.9732 1.1600 0.5781 0.062 Uiso 1 1 calc R U . . .
H2B H 1.0426 1.1645 0.4894 0.062 Uiso 1 1 calc R U . . .
C2 C 0.881(2) 1.2360(12) 0.4687(14) 0.079(7) Uani 1 1 d . . . . .
H2C H 0.8564 1.3041 0.4904 0.095 Uiso 0.60(4) 1 calc R U P A 2
H2D H 0.8998 1.2464 0.3999 0.095 Uiso 0.60(4) 1 calc R U P A 2
Nb3 Nb 0.93797(11) 0.78321(9) -0.03616(10) 0.0359(3) Uani 1 1 d . . . . .
Co3 Co 1.0000 0.5000 0.0000 0.0267(5) Uani 1 2 d S . P . .
V3 V 1.1387(2) 0.7748(2) -0.17140(19) 0.0441(6) Uani 1 1 d . . . . .
O3 O 1.1270(13) 0.9268(11) -0.0205(11) 0.021(3) Uani 0.5 1 d . . P . .
N3 N 1.5246(11) 0.5741(14) 0.1024(11) 0.073(5) Uani 1 1 d . . . . .
H3A H 1.5847 0.5876 0.0829 0.088 Uiso 1 1 calc R U . . .
H3B H 1.4644 0.6363 0.1083 0.088 Uiso 1 1 calc R U . . .
C3 C 0.820(5) 1.348(3) 0.504(4) 0.08(2) Uani 0.40(4) 1 d . . P A 1
H3C H 0.8718 1.3804 0.4933 0.127 Uiso 0.40(4) 1 calc R U P A 1
H3D H 0.7556 1.3936 0.4682 0.127 Uiso 0.40(4) 1 calc R U P A 1
H3E H 0.7967 1.3378 0.5706 0.127 Uiso 0.40(4) 1 calc R U P A 1
C3' C 0.692(4) 1.294(4) 0.444(4) 0.19(4) Uani 0.60(4) 1 d . . P A 2
H3'A H 0.6997 1.2912 0.3769 0.291 Uiso 0.60(4) 1 calc R U P A 2
H3'B H 0.6909 1.3601 0.4525 0.291 Uiso 0.60(4) 1 calc R U P A 2
H3'C H 0.6236 1.2899 0.4732 0.291 Uiso 0.60(4) 1 calc R U P A 2
Nb4 Nb 1.22068(10) 0.72536(9) 0.01865(9) 0.0290(3) Uani 1 1 d . . . . .
Co4 Co 0.48702(18) 0.91999(18) 0.21280(15) 0.0476(5) Uani 1 1 d . . . . .
O4 O 1.0671(13) 1.0328(12) 0.0598(11) 0.022(3) Uani 0.5 1 d . . P . .
N4 N 1.4903(13) 0.3910(11) 0.1264(10) 0.070(5) Uani 1 1 d . . . . .
H4A H 1.4335 0.3743 0.1259 0.084 Uiso 1 1 calc R U . . .
H4B H 1.5543 0.3307 0.1301 0.084 Uiso 1 1 calc R U . . .
C4 C 1.541(2) 0.504(2) 0.1925(18) 0.119(12) Uani 1 1 d . . . . .
H4C H 1.5229 0.5460 0.2433 0.143 Uiso 1 1 calc R U . . .
H4D H 1.6200 0.4528 0.1940 0.143 Uiso 1 1 calc R U . . .
Nb5 Nb 1.24107(10) 0.92669(10) -0.18571(8) 0.0302(3) Uani 1 1 d . . . . .
O5 O 1.0517(7) 0.8705(6) 0.2587(6) 0.0269(19) Uani 1 1 d . . . . .
N5 N 0.8410(10) 0.5107(9) 0.0613(10) 0.050(3) Uani 1 1 d . . . . .
H5A H 0.7874 0.5633 0.0263 0.060 Uiso 1 1 calc R U . . .
H5B H 0.8374 0.4493 0.0614 0.060 Uiso 1 1 calc R U . . .
C5 C 1.471(2) 0.447(3) 0.2097(16) 0.120(11) Uani 1 1 d . . . . .
H5 H 1.3928 0.5019 0.2092 0.144 Uiso 1 1 calc R U . . .
Nb6 Nb 1.28487(10) 0.93992(10) 0.05725(10) 0.0384(3) Uani 1 1 d . . . . .
O6 O 1.1975(7) 0.9414(6) 0.1832(6) 0.039(2) Uani 1 1 d . . . . .
N6 N 1.0113(11) 0.5166(9) 0.1388(9) 0.047(3) Uani 1 1 d . . . . .
H6A H 1.0804 0.4740 0.1574 0.056 Uiso 1 1 calc R U . . .
H6B H 0.9958 0.5843 0.1411 0.056 Uiso 1 1 calc R U . . .
C6 C 1.479(3) 0.377(3) 0.3033(18) 0.20(2) Uani 1 1 d . . . . .
H6C H 1.5314 0.3042 0.2966 0.302 Uiso 1 1 calc R U . . .
H6D H 1.4058 0.3794 0.3268 0.302 Uiso 1 1 calc R U . . .
H6E H 1.5045 0.4013 0.3477 0.302 Uiso 1 1 calc R U . . .
O7 O 0.9716(8) 0.8456(7) -0.1674(7) 0.051(3) Uani 1 1 d . . . . .
N7 N 0.4662(11) 1.0762(10) 0.1531(13) 0.071(5) Uani 1 1 d . . . . .
H7A H 0.5308 1.0814 0.1508 0.085 Uiso 1 1 calc R U . . .
H7B H 0.4450 1.0933 0.0938 0.085 Uiso 1 1 calc R U . . .
C7 C 0.8216(17) 0.5319(16) 0.1587(14) 0.067(5) Uani 1 1 d . . . . .
H7C H 0.7865 0.6090 0.1581 0.080 Uiso 1 1 calc R U . . .
H7D H 0.7704 0.5030 0.1956 0.080 Uiso 1 1 calc R U . . .
O8 O 1.0635(7) 1.0228(6) 0.3523(5) 0.0248(18) Uani 1 1 d . . . . .
N8 N 0.3300(12) 1.0040(13) 0.2891(11) 0.069(4) Uani 1 1 d . . . . .
H8A H 0.2797 0.9818 0.2813 0.083 Uiso 1 1 calc R U . . .
H8B H 0.3388 0.9915 0.3514 0.083 Uiso 1 1 calc R U . . .
C8 C 0.9248(17) 0.4843(16) 0.2024(13) 0.068(5) Uani 1 1 d . . . . .
H8 H 0.9538 0.4069 0.2029 0.082 Uiso 1 1 calc R U . . .
O9 O 0.9193(7) 0.7714(7) 0.1043(6) 0.029(2) Uani 1 1 d . . . . .
N9 N 0.5768(15) 0.8878(14) 0.3403(12) 0.083(5) Uani 1 1 d . . . . .
H9A H 0.6320 0.9090 0.3252 0.099 Uiso 1 1 calc R U . . .
H9B H 0.5292 0.9228 0.3860 0.099 Uiso 1 1 calc R U . . .
C9 C 0.914(2) 0.4958(18) 0.3053(14) 0.094(7) Uani 1 1 d . . . . .
H9C H 0.8875 0.5703 0.3098 0.141 Uiso 1 1 calc R U . . .
H9D H 0.9871 0.4553 0.3305 0.141 Uiso 1 1 calc R U . . .
H9E H 0.8621 0.4692 0.3414 0.141 Uiso 1 1 calc R U . . .
O10 O 0.8292(7) 0.9151(6) 0.2152(7) 0.038(2) Uani 1 1 d . . . . .
N10 N 0.5098(12) 0.7595(10) 0.2728(9) 0.053(3) Uani 1 1 d . . . . .
H10A H 0.4453 0.7545 0.2740 0.063 Uiso 1 1 calc R U . . .
H10B H 0.5621 0.7138 0.2363 0.063 Uiso 1 1 calc R U . . .
C10 C 0.3782(19) 1.1484(15) 0.215(2) 0.098(8) Uani 1 1 d . . . . .
H10C H 0.4132 1.1501 0.2684 0.118 Uiso 1 1 calc R U . . .
H10D H 0.3467 1.2206 0.1790 0.118 Uiso 1 1 calc R U . . .
O11 O 1.1387(7) 0.7253(7) 0.1474(6) 0.034(2) Uani 1 1 d . . . . .
C11 C 0.2902(19) 1.1192(18) 0.252(2) 0.100(8) Uani 1 1 d . . . . .
H11 H 0.2570 1.1262 0.1936 0.120 Uiso 1 1 calc R U . . .
O12 O 0.9762(8) 0.7056(7) 0.2999(7) 0.045(3) Uani 1 1 d . . . . .
C12 C 0.188(2) 1.207(2) 0.307(2) 0.139(13) Uani 1 1 d . . . . .
H12A H 0.2068 1.1994 0.3705 0.209 Uiso 1 1 calc R U . . .
H12B H 0.1212 1.1960 0.3101 0.209 Uiso 1 1 calc R U . . .
H12C H 0.1749 1.2774 0.2728 0.209 Uiso 1 1 calc R U . . .
O13 O 1.1039(7) 0.7147(7) -0.0381(6) 0.030(2) Uani 1 1 d . . . . .
C13 C 0.621(3) 0.777(2) 0.372(2) 0.123(11) Uani 1 1 d . . . . .
H13A H 0.6396 0.7618 0.4375 0.148 Uiso 1 1 calc R U . . .
H13B H 0.6907 0.7420 0.3329 0.148 Uiso 1 1 calc R U . . .
O14 O 0.7865(8) 0.9025(7) -0.0293(7) 0.045(3) Uani 1 1 d . . . . .
C14 C 0.544(2) 0.732(2) 0.3666(17) 0.096(8) Uani 1 1 d . . . . .
H14 H 0.4752 0.7719 0.4054 0.116 Uiso 1 1 calc R U . . .
O15 O 0.9158(7) 0.6772(6) -0.0482(6) 0.0290(19) Uani 1 1 d . . . . .
C15 C 0.577(3) 0.624(2) 0.4098(19) 0.123(10) Uani 1 1 d . . . . .
H15A H 0.5184 0.6030 0.4067 0.184 Uiso 1 1 calc R U . . .
H15B H 0.5888 0.6163 0.4757 0.184 Uiso 1 1 calc R U . . .
H15C H 0.6455 0.5794 0.3768 0.184 Uiso 1 1 calc R U . . .
O16 O 1.2561(8) 0.7866(7) -0.1115(6) 0.036(2) Uani 1 1 d . . . . .
O17 O 1.2912(8) 0.7953(7) 0.0755(6) 0.030(2) Uani 1 1 d . . . . .
O18 O 1.3227(7) 0.5957(6) 0.0253(6) 0.030(2) Uani 1 1 d . . . . .
O19 O 1.3023(7) 0.9537(6) -0.0817(6) 0.029(2) Uani 1 1 d . . . . .
O20 O 1.1224(7) 0.9168(6) -0.2438(6) 0.0277(19) Uani 1 1 d . . . . .
O21 O 1.3506(8) 0.8940(7) -0.2690(7) 0.042(2) Uani 1 1 d . . . . .
O22 O 0.4139(7) 0.9133(7) 0.0900(6) 0.0275(19) Uani 1 1 d . . . . .
O23 O 0.6621(8) 0.8491(7) 0.1487(8) 0.049(3) Uani 1 1 d . . . . .
O24 O 1.2961(8) 0.7138(7) 0.2822(7) 0.039(2) Uani 1 1 d . . . . .
O25 O 1.1933(10) 0.6854(8) -0.2392(8) 0.057(3) Uani 1 1 d . . . . .
O26 O 0.645(2) 0.7285(16) 0.0196(17) 0.171(10) Uani 1 1 d . . . . .
H26A H 0.5749 0.7691 0.0254 0.205 Uiso 1 1 d R U . . .
H26B H 0.6778 0.7470 0.0536 0.205 Uiso 1 1 d R U . . .
O27 O 0.394(2) 0.953(2) 0.5206(14) 0.169(10) Uani 1 1 d . . . . .
H27A H 0.3980 0.9195 0.5779 0.203 Uiso 1 1 d R U . . .
H27B H 0.3400 1.0157 0.5209 0.203 Uiso 1 1 d R U . . .
O28 O 0.872(3) 0.655(3) 0.4820(19) 0.28(2) Uani 1 1 d . . . . .
H28A H 0.9312 0.6652 0.4664 0.338 Uiso 1 1 d R U . . .
H28B H 0.8503 0.6622 0.4274 0.338 Uiso 1 1 d R U . . .
O29 O 0.7863(18) 0.870(2) 0.4285(15) 0.170(9) Uani 1 1 d . . . . .
H29A H 0.7993 0.8826 0.3680 0.204 Uiso 1 1 d R U . . .
H29B H 0.7794 0.8166 0.4656 0.204 Uiso 1 1 d R U . . .
O30 O 1.760(2) 0.536(2) -0.182(2) 0.232(15) Uani 1 1 d . . . . .
H30A H 1.8052 0.4746 -0.1956 0.278 Uiso 1 1 d R U . . .
H30B H 1.7369 0.5243 -0.1234 0.278 Uiso 1 1 d R U . . .
O31 O 1.820(2) 0.468(3) -0.367(2) 0.31(2) Uani 1 1 d . . . . .
H31A H 1.8109 0.5232 -0.3466 0.373 Uiso 1 1 d R U . . .
H31B H 1.8837 0.4145 -0.3556 0.373 Uiso 1 1 d R U . . .

loop_
_atom_site_aniso_label
_atom_site_aniso_U_11
_atom_site_aniso_U_22
_atom_site_aniso_U_33
_atom_site_aniso_U_23
_atom_site_aniso_U_13
_atom_site_aniso_U_12
Nb1 0.0378(7) 0.0321(7) 0.0174(6) -0.0056(5) -0.0012(5) -0.0051(5)
Co1 0.0334(14) 0.0249(12) 0.0130(11) -0.0051(9) -0.0040(10) -0.0110(10)
V1 0.0397(15) 0.0442(15) 0.0468(15) -0.0071(12) 0.0041(12) -0.0199(12)
P1 0.0064(18) 0.0065(17) 0.0092(18) -0.0024(14) 0.0006(14) -0.0004(14)
O1 0.015(8) 0.012(7) 0.017(8) -0.006(6) -0.007(6) 0.002(6)
N1 0.032(7) 0.080(10) 0.021(6) -0.004(6) 0.007(5) -0.014(7)
C1 0.053(12) 0.057(12) 0.058(12) 0.005(10) 0.003(9) 0.026(10)
Nb2 0.0364(7) 0.0273(6) 0.0250(6) -0.0025(5) -0.0020(5) -0.0160(5)
Co2 0.0165(12) 0.0212(11) 0.0230(12) -0.0071(10) -0.0003(9) 0.0035(9)
V2 0.0345(13) 0.0311(12) 0.0318(13) -0.0005(10) -0.0046(10) -0.0093(10)
O2 0.010(7) 0.007(7) 0.021(8) 0.003(6) -0.005(6) -0.001(6)
N2 0.087(11) 0.053(8) 0.028(7) -0.010(6) 0.002(7) -0.042(8)
C2 0.120(19) 0.021(8) 0.061(12) 0.003(8) 0.009(12) -0.009(10)
Nb3 0.0362(7) 0.0229(6) 0.0500(8) -0.0109(6) 0.0075(6) -0.0156(6)
Co3 0.0337(14) 0.0194(11) 0.0299(13) -0.0080(10) 0.0025(11) -0.0140(10)
V3 0.0454(16) 0.0420(14) 0.0421(15) -0.0103(12) 0.0028(12) -0.0172(12)
O3 0.023(9) 0.010(7) 0.022(8) -0.001(6) -0.010(7) 0.002(6)
N3 0.027(7) 0.114(13) 0.082(12) -0.064(11) 0.000(7) -0.012(8)
C3 0.11(4) 0.02(2) 0.08(4) 0.00(2) 0.01(3) 0.01(2)
C3' 0.08(3) 0.15(5) 0.20(6) 0.10(4) 0.00(3) 0.02(3)
Nb4 0.0235(6) 0.0194(6) 0.0397(7) -0.0071(5) -0.0065(5) -0.0029(5)
Co4 0.0493(13) 0.0633(14) 0.0452(12) -0.0144(11) 0.0073(10) -0.0386(12)
O4 0.027(9) 0.021(8) 0.018(8) -0.007(7) -0.002(7) -0.010(7)
N4 0.065(10) 0.050(9) 0.062(10) 0.007(8) 0.027(8) -0.014(8)
C4 0.11(2) 0.11(2) 0.074(17) -0.055(16) -0.054(16) 0.041(16)
Nb5 0.0268(7) 0.0356(7) 0.0264(6) -0.0076(5) 0.0024(5) -0.0124(5)
O5 0.020(4) 0.027(4) 0.036(5) -0.013(4) -0.009(4) -0.006(4)
N5 0.044(8) 0.028(6) 0.075(10) -0.012(6) 0.011(7) -0.017(6)
C5 0.09(2) 0.17(3) 0.038(13) 0.003(15) 0.008(12) -0.020(19)
Nb6 0.0239(7) 0.0392(7) 0.0453(8) -0.0022(6) -0.0018(6) -0.0103(6)
O6 0.029(5) 0.021(4) 0.040(5) 0.001(4) 0.028(4) 0.001(4)
N6 0.063(9) 0.029(6) 0.048(8) -0.010(6) -0.009(7) -0.017(6)
C6 0.21(4) 0.18(3) 0.049(15) 0.016(18) 0.025(19) 0.03(3)
O7 0.041(6) 0.025(5) 0.045(6) 0.017(4) 0.016(5) 0.005(4)
N7 0.030(8) 0.045(8) 0.136(15) -0.031(9) 0.010(8) -0.014(6)
C7 0.068(13) 0.067(12) 0.076(13) -0.035(11) 0.012(11) -0.034(10)
O8 0.033(5) 0.029(4) 0.019(4) -0.009(4) -0.002(4) -0.016(4)
N8 0.057(10) 0.093(12) 0.074(11) -0.035(9) 0.020(8) -0.046(9)
C8 0.071(13) 0.064(12) 0.054(11) -0.022(9) 0.029(10) -0.021(10)
O9 0.021(4) 0.052(6) 0.024(4) -0.031(4) 0.010(4) -0.018(4)
N9 0.095(13) 0.098(14) 0.075(12) -0.017(10) -0.024(10) -0.051(11)
C9 0.14(2) 0.084(15) 0.060(13) -0.032(12) 0.014(13) -0.047(15)
O10 0.034(5) 0.018(4) 0.059(6) -0.021(4) -0.010(5) 0.003(4)
N10 0.056(9) 0.049(8) 0.052(8) -0.004(7) 0.010(7) -0.028(7)
C10 0.072(15) 0.045(11) 0.15(2) -0.030(13) 0.032(15) -0.015(11)
O11 0.026(5) 0.049(6) 0.034(5) -0.025(4) 0.014(4) -0.019(4)
C11 0.065(15) 0.067(14) 0.13(2) -0.027(14) 0.036(14) -0.003(12)
O12 0.042(6) 0.036(5) 0.044(6) 0.014(5) 0.003(5) -0.017(5)
C12 0.13(2) 0.16(3) 0.18(3) -0.12(2) 0.10(2) -0.11(2)
O13 0.025(5) 0.051(6) 0.021(4) -0.016(4) 0.002(4) -0.020(4)
C13 0.18(3) 0.086(18) 0.11(2) -0.002(16) -0.09(2) -0.043(19)
O14 0.043(6) 0.019(4) 0.036(5) 0.004(4) 0.023(4) 0.007(4)
C14 0.14(2) 0.097(18) 0.086(17) -0.008(14) -0.036(16) -0.069(17)
O15 0.036(5) 0.027(4) 0.030(5) -0.011(4) 0.003(4) -0.018(4)
C15 0.15(3) 0.097(19) 0.10(2) 0.022(16) -0.032(19) -0.046(19)
O16 0.054(6) 0.035(5) 0.029(5) 0.013(4) -0.020(4) -0.031(5)
O17 0.049(6) 0.044(5) 0.017(4) 0.000(4) -0.008(4) -0.037(5)
O18 0.027(5) 0.021(4) 0.024(5) 0.001(4) -0.001(4) 0.003(4)
O19 0.046(6) 0.029(5) 0.023(4) 0.005(4) -0.015(4) -0.026(4)
O20 0.025(5) 0.023(4) 0.037(5) -0.004(4) -0.010(4) -0.009(4)
O21 0.050(6) 0.037(5) 0.043(6) -0.020(5) 0.022(5) -0.025(5)
O22 0.022(5) 0.033(5) 0.033(5) -0.006(4) -0.004(4) -0.015(4)
O23 0.040(6) 0.033(5) 0.059(7) -0.002(5) 0.010(5) -0.011(5)
O24 0.031(5) 0.038(5) 0.041(6) -0.009(4) -0.004(4) -0.007(4)
O25 0.060(7) 0.048(6) 0.062(7) -0.016(6) -0.006(6) -0.019(6)
O26 0.19(2) 0.127(17) 0.20(2) -0.007(16) -0.093(19) -0.049(16)
O27 0.22(3) 0.24(3) 0.100(14) -0.091(16) 0.073(15) -0.15(2)
O28 0.47(6) 0.26(4) 0.13(2) -0.05(2) 0.04(3) -0.17(4)
O29 0.142(19) 0.25(3) 0.112(16) -0.049(17) -0.007(14) -0.067(19)
O30 0.16(2) 0.29(3) 0.23(3) 0.08(3) -0.06(2) -0.13(2)
O31 0.18(3) 0.25(3) 0.27(4) 0.01(3) -0.06(3) 0.10(2)

loop_
_atom_type_symbol
_atom_type_description
_atom_type_scat_dispersion_real
_atom_type_scat_dispersion_imag
_atom_type_scat_source
C C 0.0033 0.0016 'International Tables Vol C Tables 4.2.6.8 and 6.1.1.4'
H H 0.0000 0.0000 'International Tables Vol C Tables 4.2.6.8 and 6.1.1.4'
Co Co 0.3494 0.9721 'International Tables Vol C Tables 4.2.6.8 and 6.1.1.4'
N N 0.0061 0.0033 'International Tables Vol C Tables 4.2.6.8 and 6.1.1.4'
Nb Nb -2.0727 0.6215 'International Tables Vol C Tables 4.2.6.8 and 6.1.1.4'
O O 0.0106 0.0060 'International Tables Vol C Tables 4.2.6.8 and 6.1.1.4'
P P 0.1023 0.0942 'International Tables Vol C Tables 4.2.6.8 and 6.1.1.4'
V V 0.3005 0.5294 'International Tables Vol C Tables 4.2.6.8 and 6.1.1.4'

loop_
_geom_angle_atom_site_label_1
_geom_angle_atom_site_label_2
_geom_angle_atom_site_label_3
_geom_angle
_geom_angle_site_symmetry_1
_geom_angle_site_symmetry_3
O8 Nb1 O7 103.0(4) . 2_775
O8 Nb1 O20 102.1(4) . 2_775
O7 Nb1 O20 84.5(4) 2_775 2_775
O8 Nb1 O5 101.3(4) . .
O7 Nb1 O5 155.6(4) 2_775 .
O20 Nb1 O5 92.8(3) 2_775 .
O8 Nb1 O6 102.4(4) . .
O7 Nb1 O6 91.9(4) 2_775 .
O20 Nb1 O6 155.4(4) 2_775 .
O5 Nb1 O6 80.5(3) . .
O8 Nb1 O4 158.2(4) . .
O7 Nb1 O4 63.1(5) 2_775 .
O20 Nb1 O4 93.5(4) 2_775 .
O5 Nb1 O4 93.0(4) . .
O6 Nb1 O4 63.5(5) . .
O8 Nb1 O1 159.2(4) . .
O7 Nb1 O1 92.6(5) 2_775 .
O20 Nb1 O1 65.4(4) 2_775 .
O5 Nb1 O1 64.5(4) . .
O6 Nb1 O1 90.6(4) . .
O4 Nb1 O1 42.6(5) . .
O8 Nb1 V3 106.6(3) . 2_775
O7 Nb1 V3 42.3(3) 2_775 2_775
O20 Nb1 V3 42.3(2) 2_775 2_775
O5 Nb1 V3 130.7(2) . 2_775
O6 Nb1 V3 129.8(2) . 2_775
O4 Nb1 V3 75.1(3) . 2_775
O1 Nb1 V3 76.0(3) . 2_775
O8 Nb1 V2 105.0(3) . .
O7 Nb1 V2 128.1(3) 2_775 .
O20 Nb1 V2 129.5(2) 2_775 .
O5 Nb1 V2 40.7(2) . .
O6 Nb1 V2 39.8(3) . .
O4 Nb1 V2 75.5(3) . .
O1 Nb1 V2 74.8(3) . .
V3 Nb1 V2 148.46(8) 2_775 .
N2 Co1 N2 180.0 2_776 .
N2 Co1 O8 89.0(4) 2_776 .
N2 Co1 O8 91.0(4) . .
N2 Co1 O8 91.0(4) 2_776 2_776
N2 Co1 O8 89.0(4) . 2_776
O8 Co1 O8 180.0 . 2_776
N2 Co1 N1 80.3(6) 2_776 2_776
N2 Co1 N1 99.7(6) . 2_776
O8 Co1 N1 90.7(4) . 2_776
O8 Co1 N1 89.3(4) 2_776 2_776
N2 Co1 N1 99.7(6) 2_776 .
N2 Co1 N1 80.3(6) . .
O8 Co1 N1 89.3(4) . .
O8 Co1 N1 90.7(4) 2_776 .
N1 Co1 N1 180.0 2_776 .
O23 V1 O19 109.6(4) . 2_775
O23 V1 O14 108.4(5) . .
O19 V1 O14 83.1(4) 2_775 .
O23 V1 O9 114.5(4) . .
O19 V1 O9 136.0(4) 2_775 .
O14 V1 O9 83.5(4) . .
O23 V1 O10 114.5(5) . .
O19 V1 O10 82.0(3) 2_775 .
O14 V1 O10 137.1(5) . .
O9 V1 O10 80.0(3) . .
O23 V1 Nb6 114.6(4) . 2_775
O19 V1 Nb6 41.3(2) 2_775 2_775
O14 V1 Nb6 41.8(3) . 2_775
O9 V1 Nb6 114.8(3) . 2_775
O10 V1 Nb6 113.9(3) . 2_775
O23 V1 Nb3 118.2(4) . .
O19 V1 Nb3 114.2(3) 2_775 .
O14 V1 Nb3 41.6(3) . .
O9 V1 Nb3 41.9(2) . .
O10 V1 Nb3 112.8(3) . .
Nb6 V1 Nb3 77.66(7) 2_775 .
O23 V1 Nb5 119.3(4) . 2_775
O19 V1 Nb5 41.3(2) 2_775 2_775
O14 V1 Nb5 114.4(3) . 2_775
O9 V1 Nb5 111.3(2) . 2_775
O10 V1 Nb5 40.7(2) . 2_775
Nb6 V1 Nb5 77.22(7) 2_775 2_775
Nb3 V1 Nb5 122.37(9) . 2_775
O23 V1 Nb2 123.1(4) . .
O19 V1 Nb2 111.9(3) 2_775 .
O14 V1 Nb2 113.6(3) . .
O9 V1 Nb2 40.1(2) . .
O10 V1 Nb2 39.9(2) . .
Nb6 V1 Nb2 122.26(9) 2_775 .
Nb3 V1 Nb2 76.49(7) . .
Nb5 V1 Nb2 74.84(7) 2_775 .
O2 P1 O2 180.0 . 2_775
O2 P1 O1 112.2(8) . 2_775
O2 P1 O1 67.8(8) 2_775 2_775
O2 P1 O1 67.8(8) . .
O2 P1 O1 112.2(8) 2_775 .
O1 P1 O1 180.0 2_775 .
O2 P1 O3 112.5(8) . 2_775
O2 P1 O3 67.5(8) 2_775 2_775
O1 P1 O3 111.2(7) 2_775 2_775
O1 P1 O3 68.8(7) . 2_775
O2 P1 O3 67.5(8) . .
O2 P1 O3 112.5(8) 2_775 .
O1 P1 O3 68.8(7) 2_775 .
O1 P1 O3 111.2(7) . .
O3 P1 O3 180.0 2_775 .
O2 P1 O4 72.3(7) . 2_775
O2 P1 O4 107.7(7) 2_775 2_775
O1 P1 O4 73.4(8) 2_775 2_775
O1 P1 O4 106.6(8) . 2_775
O3 P1 O4 73.8(8) 2_775 2_775
O3 P1 O4 106.2(8) . 2_775
O2 P1 O4 107.7(7) . .
O2 P1 O4 72.3(7) 2_775 .
O1 P1 O4 106.6(8) 2_775 .
O1 P1 O4 73.4(8) . .
O3 P1 O4 106.2(8) 2_775 .
O3 P1 O4 73.8(8) . .
O4 P1 O4 180.0(8) 2_775 .
P1 O1 O2 54.8(7) . .
P1 O1 O3 56.0(7) . 2_775
O2 O1 O3 94.9(9) . 2_775
P1 O1 Nb2 128.1(7) . .
O2 O1 Nb2 73.3(7) . .
O3 O1 Nb2 137.3(9) 2_775 .
P1 O1 Nb5 126.3(7) . 2_775
O2 O1 Nb5 138.0(9) . 2_775
O3 O1 Nb5 70.3(7) 2_775 2_775
Nb2 O1 Nb5 91.1(5) . 2_775
P1 O1 Nb1 120.6(8) . .
O2 O1 Nb1 128.6(8) . .
O3 O1 Nb1 125.9(8) 2_775 .
Nb2 O1 Nb1 90.4(4) . .
Nb5 O1 Nb1 89.2(4) 2_775 .
C1 N1 Co1 107.4(11) . .
C1 N1 H1A 110.2 . .
Co1 N1 H1A 110.2 . .
C1 N1 H1B 110.2 . .
Co1 N1 H1B 110.2 . .
H1A N1 H1B 108.5 . .
C2 C1 N1 108.7(14) . .
C2 C1 C3' 104(3) . .
N1 C1 C3' 117(4) . .
C2 C1 H1C 110.0 . .
N1 C1 H1C 110.0 . .
C2 C1 H1D 110.0 . .
N1 C1 H1D 110.0 . .
H1C C1 H1D 108.3 . .
O12 Nb2 O10 102.4(5) . .
O12 Nb2 O9 103.6(5) . .
O10 Nb2 O9 81.9(4) . .
O12 Nb2 O5 101.7(4) . .
O10 Nb2 O5 93.9(3) . .
O9 Nb2 O5 154.6(4) . .
O12 Nb2 O11 102.5(4) . .
O10 Nb2 O11 155.1(4) . .
O9 Nb2 O11 91.5(3) . .
O5 Nb2 O11 81.8(3) . .
O12 Nb2 O1 160.9(5) . .
O10 Nb2 O1 65.2(4) . .
O9 Nb2 O1 89.4(4) . .
O5 Nb2 O1 66.4(4) . .
O11 Nb2 O1 90.9(4) . .
O12 Nb2 V2 105.1(3) . .
O10 Nb2 V2 130.7(3) . .
O9 Nb2 V2 128.5(2) . .
O5 Nb2 V2 40.9(2) . .
O11 Nb2 V2 40.9(2) . .
O1 Nb2 V2 76.2(3) . .
O12 Nb2 V1 107.7(3) . .
O10 Nb2 V1 41.6(3) . .
O9 Nb2 V1 40.3(2) . .
O5 Nb2 V1 130.4(2) . .
O11 Nb2 V1 127.4(3) . .
O1 Nb2 V1 73.3(3) . .
V2 Nb2 V1 147.16(8) . .
N3 Co2 N3 180.0 2_865 .
N3 Co2 N4 80.9(7) 2_865 2_865
N3 Co2 N4 99.1(7) . 2_865
N3 Co2 N4 99.1(7) 2_865 .
N3 Co2 N4 80.9(7) . .
N4 Co2 N4 180.0 2_865 .
N3 Co2 O18 87.4(4) 2_865 2_865
N3 Co2 O18 92.6(4) . 2_865
N4 Co2 O18 88.5(4) 2_865 2_865
N4 Co2 O18 91.5(4) . 2_865
N3 Co2 O18 92.6(4) 2_865 .
N3 Co2 O18 87.4(4) . .
N4 Co2 O18 91.5(4) 2_865 .
N4 Co2 O18 88.5(4) . .
O18 Co2 O18 180.0 2_865 .
O24 V2 O6 112.7(5) . .
O24 V2 O17 109.9(4) . .
O6 V2 O17 82.1(4) . .
O24 V2 O5 113.5(4) . .
O6 V2 O5 80.4(3) . .
O17 V2 O5 136.6(4) . .
O24 V2 O11 113.3(4) . .
O6 V2 O11 133.9(4) . .
O17 V2 O11 82.5(3) . .
O5 V2 O11 81.7(3) . .
O24 V2 Nb6 117.3(4) . .
O6 V2 Nb6 41.1(2) . .
O17 V2 Nb6 41.0(2) . .
O5 V2 Nb6 112.8(3) . .
O11 V2 Nb6 113.0(3) . .
O24 V2 Nb4 119.4(3) . .
O6 V2 Nb4 111.8(3) . .
O17 V2 Nb4 41.5(2) . .
O5 V2 Nb4 112.6(2) . .
O11 V2 Nb4 41.0(2) . .
Nb6 V2 Nb4 76.15(7) . .
O24 V2 Nb2 120.7(4) . .
O6 V2 Nb2 111.1(3) . .
O17 V2 Nb2 113.9(2) . .
O5 V2 Nb2 40.9(2) . .
O11 V2 Nb2 40.9(2) . .
Nb6 V2 Nb2 121.94(8) . .
Nb4 V2 Nb2 76.29(6) . .
O24 V2 Nb1 120.3(3) . .
O6 V2 Nb1 40.2(2) . .
O17 V2 Nb1 113.1(3) . .
O5 V2 Nb1 40.2(2) . .
O11 V2 Nb1 111.5(3) . .
Nb6 V2 Nb1 76.45(6) . .
Nb4 V2 Nb1 120.30(8) . .
Nb2 V2 Nb1 75.21(6) . .
P1 O2 O1 57.4(7) . .
P1 O2 O3 58.0(7) . .
O1 O2 O3 97.9(10) . .
P1 O2 Nb4 127.4(8) . .
O1 O2 Nb4 137.0(8) . .
O3 O2 Nb4 69.5(7) . .
P1 O2 Nb3 122.0(7) . .
O1 O2 Nb3 126.2(8) . .
O3 O2 Nb3 128.5(9) . .
Nb4 O2 Nb3 89.4(4) . .
C2 N2 Co1 107.1(11) . .
C2 N2 H2A 110.3 . .
Co1 N2 H2A 110.3 . .
C2 N2 H2B 110.3 . .
Co1 N2 H2B 110.3 . .
H2A N2 H2B 108.6 . .
C1 C2 N2 110.1(13) . .
C1 C2 C3 100(3) . .
N2 C2 C3 117(3) . .
C1 C2 H2C 109.6 . .
N2 C2 H2C 109.6 . .
C1 C2 H2D 109.6 . .
N2 C2 H2D 109.6 . .
H2C C2 H2D 108.1 . .
O15 Nb3 O14 104.7(4) . .
O15 Nb3 O7 105.1(4) . .
O14 Nb3 O7 91.3(4) . .
O15 Nb3 O13 100.0(4) . .
O14 Nb3 O13 155.2(4) . .
O7 Nb3 O13 81.8(4) . .
O15 Nb3 O9 100.2(4) . .
O14 Nb3 O9 83.7(4) . .
O7 Nb3 O9 154.6(4) . .
O13 Nb3 O9 92.4(3) . .
O15 Nb3 O4 162.6(4) . 2_775
O14 Nb3 O4 64.7(5) . 2_775
O7 Nb3 O4 63.0(5) . 2_775
O13 Nb3 O4 91.2(4) . 2_775
O9 Nb3 O4 92.6(4) . 2_775
O15 Nb3 O2 156.3(4) . .
O14 Nb3 O2 92.5(4) . .
O7 Nb3 O2 90.4(5) . .
O13 Nb3 O2 63.9(4) . .
O9 Nb3 O2 65.1(4) . .
O4 Nb3 O2 41.1(4) 2_775 .
O15 Nb3 V1 105.9(3) . .
O14 Nb3 V1 41.3(3) . .
O7 Nb3 V1 128.5(3) . .
O13 Nb3 V1 130.6(2) . .
O9 Nb3 V1 42.4(3) . .
O4 Nb3 V1 75.9(4) 2_775 .
O2 Nb3 V1 76.4(3) . .
O15 Nb3 V3 106.0(3) . .
O14 Nb3 V3 128.3(3) . .
O7 Nb3 V3 40.8(3) . .
O13 Nb3 V3 41.0(2) . .
O9 Nb3 V3 129.2(2) . .
O4 Nb3 V3 74.0(4) 2_775 .
O2 Nb3 V3 74.1(3) . .
V1 Nb3 V3 148.13(8) . .
N6 Co3 N6 180.0 2_765 .
N6 Co3 N5 98.7(5) 2_765 .
N6 Co3 N5 81.3(5) . .
N6 Co3 N5 81.3(5) 2_765 2_765
N6 Co3 N5 98.7(5) . 2_765
N5 Co3 N5 180.0(8) . 2_765
N6 Co3 O15 93.0(4) 2_765 2_765
N6 Co3 O15 87.0(4) . 2_765
N5 Co3 O15 92.6(4) . 2_765
N5 Co3 O15 87.4(4) 2_765 2_765
N6 Co3 O15 87.0(4) 2_765 .
N6 Co3 O15 93.0(4) . .
N5 Co3 O15 87.4(4) . .
N5 Co3 O15 92.6(4) 2_765 .
O15 Co3 O15 180.0 2_765 .
O25 V3 O20 111.0(5) . .
O25 V3 O7 112.1(5) . .
O20 V3 O7 82.6(4) . .
O25 V3 O13 111.9(5) . .
O20 V3 O13 137.1(4) . .
O7 V3 O13 81.1(4) . .
O25 V3 O16 111.9(5) . .
O20 V3 O16 82.2(3) . .
O7 V3 O16 136.1(5) . .
O13 V3 O16 82.7(3) . .
O25 V3 Nb1 118.7(4) . 2_775
O20 V3 Nb1 41.4(2) . 2_775
O7 V3 Nb1 41.2(3) . 2_775
O13 V3 Nb1 112.9(3) . 2_775
O16 V3 Nb1 113.3(3) . 2_775
O25 V3 Nb4 119.3(4) . .
O20 V3 Nb4 113.8(3) . .
O7 V3 Nb4 112.4(3) . .
O13 V3 Nb4 41.3(2) . .
O16 V3 Nb4 41.4(2) . .
Nb1 V3 Nb4 121.96(9) 2_775 .
O25 V3 Nb5 118.4(4) . .
O20 V3 Nb5 41.2(2) . .
O7 V3 Nb5 113.7(3) . .
O13 V3 Nb5 114.0(3) . .
O16 V3 Nb5 41.0(2) . .
Nb1 V3 Nb5 76.82(7) 2_775 .
Nb4 V3 Nb5 76.83(7) . .
O25 V3 Nb3 118.7(4) . .
O20 V3 Nb3 113.9(3) . .
O7 V3 Nb3 40.5(3) . .
O13 V3 Nb3 40.6(2) . .
O16 V3 Nb3 113.5(3) . .
Nb1 V3 Nb3 76.45(7) 2_775 .
Nb4 V3 Nb3 76.28(7) . .
Nb5 V3 Nb3 122.90(9) . .
P1 O3 O2 54.5(7) . .
P1 O3 O1 55.2(7) . 2_775
O2 O3 O1 94.1(10) . 2_775
P1 O3 Nb4 126.1(8) . .
O2 O3 Nb4 71.5(7) . .
O1 O3 Nb4 136.6(9) 2_775 .
P1 O3 Nb5 125.6(7) . .
O2 O3 Nb5 136.9(9) . .
O1 O3 Nb5 70.4(7) 2_775 .
Nb4 O3 Nb5 92.3(5) . .
C4 N3 Co2 109.3(15) . .
C4 N3 H3A 109.8 . .
Co2 N3 H3A 109.8 . .
C4 N3 H3B 109.8 . .
Co2 N3 H3B 109.8 . .
H3A N3 H3B 108.3 . .
C2 C3 H3C 109.5 . .
C2 C3 H3D 109.5 . .
H3C C3 H3D 109.5 . .
C2 C3 H3E 109.5 . .
H3C C3 H3E 109.5 . .
H3D C3 H3E 109.5 . .
C1 C3' H3'A 109.5 . .
C1 C3' H3'B 109.5 . .
H3'A C3' H3'B 109.5 . .
C1 C3' H3'C 109.5 . .
H3'A C3' H3'C 109.5 . .
H3'B C3' H3'C 109.5 . .
O18 Nb4 O13 100.4(4) . .
O18 Nb4 O16 101.0(4) . .
O13 Nb4 O16 84.6(3) . .
O18 Nb4 O11 102.6(4) . .
O13 Nb4 O11 92.1(3) . .
O16 Nb4 O11 156.5(4) . .
O18 Nb4 O17 102.4(4) . .
O13 Nb4 O17 157.1(4) . .
O16 Nb4 O17 92.1(3) . .
O11 Nb4 O17 82.0(3) . .
O18 Nb4 O3 160.5(5) . .
O13 Nb4 O3 91.4(4) . .
O16 Nb4 O3 64.4(5) . .
O11 Nb4 O3 92.4(5) . .
O17 Nb4 O3 67.0(4) . .
O18 Nb4 O2 160.5(4) . .
O13 Nb4 O2 66.8(4) . .
O16 Nb4 O2 92.7(4) . .
O11 Nb4 O2 64.8(4) . .
O17 Nb4 O2 90.9(4) . .
O3 Nb4 O2 39.0(5) . .
O18 Nb4 V3 104.1(3) . .
O13 Nb4 V3 42.1(2) . .
O16 Nb4 V3 42.5(2) . .
O11 Nb4 V3 130.2(3) . .
O17 Nb4 V3 130.7(2) . .
O3 Nb4 V3 74.5(3) . .
O2 Nb4 V3 76.8(3) . .
O18 Nb4 V2 106.7(3) . .
O13 Nb4 V2 129.7(2) . .
O16 Nb4 V2 128.8(3) . .
O11 Nb4 V2 41.3(2) . .
O17 Nb4 V2 40.6(2) . .
O3 Nb4 V2 76.5(3) . .
O2 Nb4 V2 74.3(3) . .
V3 Nb4 V2 149.27(8) . .
N7 Co4 N8 82.3(6) . .
N7 Co4 N10 179.4(6) . .
N8 Co4 N10 98.3(6) . .
N7 Co4 O22 90.1(5) . .
N8 Co4 O22 95.9(5) . .
N10 Co4 O22 89.8(4) . .
N7 Co4 O23 92.2(4) . .
N8 Co4 O23 168.5(5) . .
N10 Co4 O23 87.2(4) . .
O22 Co4 O23 94.2(4) . .
N7 Co4 N9 101.7(7) . .
N8 Co4 N9 90.2(7) . .
N10 Co4 N9 78.4(6) . .
O22 Co4 N9 167.4(5) . .
O23 Co4 N9 80.9(6) . .
P1 O4 Nb3 124.6(8) . 2_775
P1 O4 Nb1 123.4(8) . .
Nb3 O4 Nb1 93.0(5) 2_775 .
P1 O4 Nb6 122.1(8) . .
Nb3 O4 Nb6 92.1(5) 2_775 .
Nb1 O4 Nb6 92.9(5) . .
C5 N4 Co2 106.9(14) . .
C5 N4 H4A 110.3 . .
Co2 N4 H4A 110.3 . .
C5 N4 H4B 110.3 . .
Co2 N4 H4B 110.3 . .
H4A N4 H4B 108.6 . .
N3 C4 C5 112(2) . .
N3 C4 H4C 109.3 . .
C5 C4 H4C 109.3 . .
N3 C4 H4D 109.3 . .
C5 C4 H4D 109.3 . .
H4C C4 H4D 107.9 . .
O21 Nb5 O16 103.5(4) . .
O21 Nb5 O10 102.0(4) . 2_775
O16 Nb5 O10 154.5(4) . 2_775
O21 Nb5 O20 103.3(4) . .
O16 Nb5 O20 82.8(3) . .
O10 Nb5 O20 92.5(3) 2_775 .
O21 Nb5 O19 102.8(4) . .
O16 Nb5 O19 90.9(3) . .
O10 Nb5 O19 82.3(3) 2_775 .
O20 Nb5 O19 153.9(4) . .
O21 Nb5 O3 159.9(5) . .
O16 Nb5 O3 62.6(4) . .
O10 Nb5 O3 92.4(4) 2_775 .
O20 Nb5 O3 89.9(4) . .
O19 Nb5 O3 65.0(4) . .
O21 Nb5 O1 160.8(5) . 2_775
O16 Nb5 O1 91.3(4) . 2_775
O10 Nb5 O1 64.1(4) 2_775 2_775
O20 Nb5 O1 66.1(4) . 2_775
O19 Nb5 O1 88.9(4) . 2_775
O3 Nb5 O1 39.3(4) . 2_775
O21 Nb5 V3 107.4(3) . .
O16 Nb5 V3 41.6(2) . .
O10 Nb5 V3 129.3(3) 2_775 .
O20 Nb5 V3 41.2(2) . .
O19 Nb5 V3 128.1(2) . .
O3 Nb5 V3 72.7(3) . .
O1 Nb5 V3 75.7(3) 2_775 .
O21 Nb5 V1 106.1(3) . 2_775
O16 Nb5 V1 126.8(3) . 2_775
O10 Nb5 V1 42.3(3) 2_775 2_775
O20 Nb5 V1 130.0(2) . 2_775
O19 Nb5 V1 40.0(2) . 2_775
O3 Nb5 V1 75.4(3) . 2_775
O1 Nb5 V1 73.2(3) 2_775 2_775
V3 Nb5 V1 146.51(8) . 2_775
Nb1 O5 Nb2 136.4(4) . .
Nb1 O5 V2 99.1(4) . .
Nb2 O5 V2 98.3(4) . .
C7 N5 Co3 110.6(11) . .
C7 N5 H5A 109.5 . .
Co3 N5 H5A 109.5 . .
C7 N5 H5B 109.5 . .
Co3 N5 H5B 109.5 . .
H5A N5 H5B 108.1 . .
C4 C5 C6 115(3) . .
C4 C5 N4 109.4(19) . .
C6 C5 N4 114(3) . .
C4 C5 H5 105.8 . .
C6 C5 H5 105.8 . .
N4 C5 H5 105.8 . .
O22 Nb6 O19 105.5(4) 1_655 .
O22 Nb6 O14 102.0(4) 1_655 2_775
O19 Nb6 O14 82.9(4) . 2_775
O22 Nb6 O17 102.3(4) 1_655 .
O19 Nb6 O17 93.2(3) . .
O14 Nb6 O17 155.6(4) 2_775 .
O22 Nb6 O6 101.0(4) 1_655 .
O19 Nb6 O6 153.5(4) . .
O14 Nb6 O6 91.2(3) 2_775 .
O17 Nb6 O6 81.6(4) . .
O22 Nb6 O4 155.8(4) 1_655 .
O19 Nb6 O4 92.1(4) . .
O14 Nb6 O4 63.3(4) 2_775 .
O17 Nb6 O4 92.9(4) . .
O6 Nb6 O4 62.4(4) . .
O22 Nb6 V1 107.4(3) 1_655 2_775
O19 Nb6 V1 41.4(2) . 2_775
O14 Nb6 V1 41.5(3) 2_775 2_775
O17 Nb6 V1 130.6(2) . 2_775
O6 Nb6 V1 128.3(2) . 2_775
O4 Nb6 V1 75.1(3) . 2_775
O22 Nb6 V2 104.0(3) 1_655 .
O19 Nb6 V2 129.8(2) . .
O14 Nb6 V2 128.6(3) 2_775 .
O17 Nb6 V2 40.9(3) . .
O6 Nb6 V2 40.8(3) . .
O4 Nb6 V2 75.5(3) . .
V1 Nb6 V2 148.56(8) 2_775 .
V2 O6 Nb6 98.1(4) . .
V2 O6 Nb1 99.9(4) . .
Nb6 O6 Nb1 139.2(5) . .
C8 N6 Co3 105.7(10) . .
C8 N6 H6A 110.6 . .
Co3 N6 H6A 110.6 . .
C8 N6 H6B 110.6 . .
Co3 N6 H6B 110.6 . .
H6A N6 H6B 108.7 . .
C5 C6 H6C 109.5 . .
C5 C6 H6D 109.5 . .
H6C C6 H6D 109.5 . .
C5 C6 H6E 109.5 . .
H6C C6 H6E 109.5 . .
H6D C6 H6E 109.5 . .
Nb1 O7 Nb3 139.3(6) 2_775 .
Nb1 O7 V3 96.5(4) 2_775 .
Nb3 O7 V3 98.7(4) . .
C10 N7 Co4 106.7(12) . .
C10 N7 H7A 110.4 . .
Co4 N7 H7A 110.4 . .
C10 N7 H7B 110.4 . .
Co4 N7 H7B 110.4 . .
H7A N7 H7B 108.6 . .
C8 C7 N5 110.6(15) . .
C8 C7 H7C 109.5 . .
N5 C7 H7C 109.5 . .
C8 C7 H7D 109.5 . .
N5 C7 H7D 109.5 . .
H7C C7 H7D 108.1 . .
Nb1 O8 Co1 141.0(4) . .
C11 N8 Co4 108.4(11) . .
C11 N8 H8A 110.0 . .
Co4 N8 H8A 110.0 . .
C11 N8 H8B 110.0 . .
Co4 N8 H8B 110.0 . .
H8A N8 H8B 108.4 . .
C7 C8 C9 115.4(17) . .
C7 C8 N6 110.2(15) . .
C9 C8 N6 114.6(18) . .
C7 C8 H8 105.2 . .
C9 C8 H8 105.2 . .
N6 C8 H8 105.2 . .
Nb3 O9 Nb2 138.4(4) . .
Nb3 O9 V1 95.7(4) . .
Nb2 O9 V1 99.6(3) . .
C13 N9 Co4 106.5(13) . .
C13 N9 H9A 110.4 . .
Co4 N9 H9A 110.4 . .
C13 N9 H9B 110.4 . .
Co4 N9 H9B 110.4 . .
H9A N9 H9B 108.6 . .
C8 C9 H9C 109.5 . .
C8 C9 H9D 109.5 . .
H9C C9 H9D 109.5 . .
C8 C9 H9E 109.5 . .
H9C C9 H9E 109.5 . .
H9D C9 H9E 109.5 . .
Nb2 O10 Nb5 137.1(5) . 2_775
Nb2 O10 V1 98.5(4) . .
Nb5 O10 V1 96.9(4) 2_775 .
C14 N10 Co4 110.5(12) . .
C14 N10 H10A 109.5 . .
Co4 N10 H10A 109.5 . .
C14 N10 H10B 109.5 . .
Co4 N10 H10B 109.5 . .
H10A N10 H10B 108.1 . .
C11 C10 N7 114.5(18) . .
C11 C10 H10C 108.6 . .
N7 C10 H10C 108.6 . .
C11 C10 H10D 108.6 . .
N7 C10 H10D 108.6 . .
H10C C10 H10D 107.6 . .
Nb4 O11 Nb2 137.9(5) . .
Nb4 O11 V2 97.6(4) . .
Nb2 O11 V2 98.2(4) . .
C10 C11 N8 112.9(18) . .
C10 C11 C12 113(2) . .
N8 C11 C12 121(2) . .
C10 C11 H11 101.9 . .
N8 C11 H11 101.9 . .
C12 C11 H11 101.9 . .
C11 C12 H12A 109.5 . .
C11 C12 H12B 109.5 . .
H12A C12 H12B 109.5 . .
C11 C12 H12C 109.5 . .
H12A C12 H12C 109.5 . .
H12B C12 H12C 109.5 . .
Nb4 O13 Nb3 138.2(5) . .
Nb4 O13 V3 96.6(4) . .
Nb3 O13 V3 98.4(4) . .
N9 C13 C14 113(2) . .
N9 C13 H13A 109.0 . .
C14 C13 H13A 109.0 . .
N9 C13 H13B 109.0 . .
C14 C13 H13B 109.0 . .
H13A C13 H13B 107.8 . .
V1 O14 Nb3 97.1(4) . .
V1 O14 Nb6 96.7(4) . 2_775
Nb3 O14 Nb6 138.9(5) . 2_775
C15 C14 N10 117(2) . .
C15 C14 C13 115(2) . .
N10 C14 C13 110(2) . .
C15 C14 H14 104.5 . .
N10 C14 H14 104.5 . .
C13 C14 H14 104.5 . .
Nb3 O15 Co3 134.8(5) . .
C14 C15 H15A 109.5 . .
C14 C15 H15B 109.5 . .
H15A C15 H15B 109.5 . .
C14 C15 H15C 109.5 . .
H15A C15 H15C 109.5 . .
H15B C15 H15C 109.5 . .
Nb4 O16 Nb5 139.1(5) . .
Nb4 O16 V3 96.2(4) . .
Nb5 O16 V3 97.4(4) . .
V2 O17 Nb6 98.1(4) . .
V2 O17 Nb4 97.9(3) . .
Nb6 O17 Nb4 135.8(4) . .
Nb4 O18 Co2 143.3(5) . .
Nb6 O19 V1 97.3(4) . 2_775
Nb6 O19 Nb5 138.9(4) . .
V1 O19 Nb5 98.7(3) 2_775 .
Nb1 O20 V3 96.3(4) 2_775 .
Nb1 O20 Nb5 138.2(5) 2_775 .
V3 O20 Nb5 97.6(3) . .
Nb6 O22 Co4 139.1(5) 1_455 .
V1 O23 Co4 136.3(6) . .
H26A O26 H26B 107.6 . .
H27A O27 H27B 107.8 . .
H28A O28 H28B 101.5 . .
H29A O29 H29B 132.2 . .
H30A O30 H30B 104.7 . .
H31A O31 H31B 113.1 . .

loop_
_geom_bond_atom_site_label_1
_geom_bond_atom_site_label_2
_geom_bond_distance
_geom_bond_site_symmetry_2
Nb1 O8 1.710(7) .
Nb1 O7 1.938(9) 2_775
Nb1 O20 1.944(8) 2_775
Nb1 O5 1.968(8) .
Nb1 O6 1.975(8) .
Nb1 O4 2.525(15) .
Nb1 O1 2.634(14) .
Nb1 V3 2.922(3) 2_775
Nb1 V2 3.011(3) .
Co1 N2 2.151(12) 2_776
Co1 N2 2.151(12) .
Co1 O8 2.154(8) .
Co1 O8 2.154(8) 2_776
Co1 N1 2.158(12) 2_776
Co1 N1 2.158(12) .
V1 O23 1.670(10) .
V1 O19 1.947(8) 2_775
V1 O14 1.950(10) .
V1 O9 1.984(9) .
V1 O10 2.031(9) .
V1 Nb6 2.922(3) 2_775
V1 Nb3 2.931(3) .
V1 Nb5 2.994(3) 2_775
V1 Nb2 3.024(3) .
P1 O2 1.486(13) .
P1 O2 1.486(13) 2_775
P1 O1 1.532(15) 2_775
P1 O1 1.532(15) .
P1 O3 1.546(15) 2_775
P1 O3 1.546(15) .
P1 O4 1.602(15) 2_775
P1 O4 1.602(15) .
O1 O2 1.68(2) .
O1 O3 1.739(19) 2_775
O1 Nb2 2.538(14) .
O1 Nb5 2.585(14) 2_775
N1 C1 1.46(2) .
N1 H1A 0.8900 .
N1 H1B 0.8900 .
C1 C2 1.46(3) .
C1 C3' 1.49(4) .
C1 H1C 0.9700 .
C1 H1D 0.9700 .
Nb2 O12 1.672(9) .
Nb2 O10 1.961(8) .
Nb2 O9 1.976(7) .
Nb2 O5 1.987(8) .
Nb2 O11 1.987(8) .
Nb2 V2 3.006(3) .
Co2 N3 2.127(13) 2_865
Co2 N3 2.127(13) .
Co2 N4 2.130(13) 2_865
Co2 N4 2.130(13) .
Co2 O18 2.135(8) 2_865
Co2 O18 2.135(8) .
V2 O24 1.614(9) .
V2 O6 1.957(9) .
V2 O17 1.963(9) .
V2 O5 1.988(8) .
V2 O11 1.989(9) .
V2 Nb6 2.967(3) .
V2 Nb4 2.985(3) .
O2 O3 1.68(2) .
O2 Nb4 2.539(13) .
O2 Nb3 2.660(14) .
N2 C2 1.47(2) .
N2 H2A 0.8900 .
N2 H2B 0.8900 .
C2 C3 1.57(4) .
C2 H2C 0.9700 .
C2 H2D 0.9700 .
Nb3 O15 1.701(8) .
Nb3 O14 1.959(9) .
Nb3 O7 1.963(9) .
Nb3 O13 1.967(8) .
Nb3 O9 1.968(8) .
Nb3 O4 2.516(15) 2_775
Nb3 V3 2.989(3) .
Co3 N6 2.095(12) 2_765
Co3 N6 2.095(12) .
Co3 N5 2.097(12) .
Co3 N5 2.097(12) 2_765
Co3 O15 2.227(8) 2_765
Co3 O15 2.227(8) .
V3 O25 1.595(11) .
V3 O20 1.977(8) .
V3 O7 1.978(10) .
V3 O13 1.982(9) .
V3 O16 1.993(9) .
V3 Nb1 2.922(3) 2_775
V3 Nb4 2.935(3) .
V3 Nb5 2.975(3) .
O3 O1 1.739(19) 2_775
O3 Nb4 2.507(14) .
O3 Nb5 2.585(16) .
N3 C4 1.43(3) .
N3 H3A 0.8900 .
N3 H3B 0.8900 .
C3 H3C 0.9600 .
C3 H3D 0.9600 .
C3 H3E 0.9600 .
C3' H3'A 0.9600 .
C3' H3'B 0.9600 .
C3' H3'C 0.9600 .
Nb4 O18 1.710(8) .
Nb4 O13 1.950(8) .
Nb4 O16 1.952(8) .
Nb4 O11 1.977(8) .
Nb4 O17 1.996(7) .
Co4 N7 2.090(14) .
Co4 N8 2.125(14) .
Co4 N10 2.138(12) .
Co4 O22 2.194(8) .
Co4 O23 2.198(10) .
Co4 N9 2.209(15) .
O4 Nb3 2.516(15) 2_775
O4 Nb6 2.580(16) .
N4 C5 1.50(3) .
N4 H4A 0.8900 .
N4 H4B 0.8900 .
C4 C5 1.45(4) .
C4 H4C 0.9700 .
C4 H4D 0.9700 .
Nb5 O21 1.673(9) .
Nb5 O16 1.967(8) .
Nb5 O10 1.968(8) 2_775
Nb5 O20 1.979(8) .
Nb5 O19 1.998(8) .
Nb5 O1 2.585(15) 2_775
Nb5 V1 2.994(3) 2_775
N5 C7 1.45(2) .
N5 H5A 0.8900 .
N5 H5B 0.8900 .
C5 C6 1.47(3) .
C5 H5 0.9800 .
Nb6 O22 1.710(8) 1_655
Nb6 O19 1.944(8) .
Nb6 O14 1.960(8) 2_775
Nb6 O17 1.966(8) .
Nb6 O6 1.971(8) .
Nb6 V1 2.922(3) 2_775
N6 C8 1.51(2) .
N6 H6A 0.8900 .
N6 H6B 0.8900 .
C6 H6C 0.9600 .
C6 H6D 0.9600 .
C6 H6E 0.9600 .
O7 Nb1 1.938(9) 2_775
N7 C10 1.47(2) .
N7 H7A 0.8900 .
N7 H7B 0.8900 .
C7 C8 1.42(3) .
C7 H7C 0.9700 .
C7 H7D 0.9700 .
N8 C11 1.46(2) .
N8 H8A 0.8900 .
N8 H8B 0.8900 .
C8 C9 1.50(2) .
C8 H8 0.9800 .
N9 C13 1.39(3) .
N9 H9A 0.8900 .
N9 H9B 0.8900 .
C9 H9C 0.9600 .
C9 H9D 0.9600 .
C9 H9E 0.9600 .
O10 Nb5 1.968(8) 2_775
N10 C14 1.41(2) .
N10 H10A 0.8900 .
N10 H10B 0.8900 .
C10 C11 1.39(3) .
C10 H10C 0.9700 .
C10 H10D 0.9700 .
C11 C12 1.59(3) .
C11 H11 0.9800 .
C12 H12A 0.9600 .
C12 H12B 0.9600 .
C12 H12C 0.9600 .
C13 C14 1.46(3) .
C13 H13A 0.9700 .
C13 H13B 0.9700 .
O14 Nb6 1.960(8) 2_775
C14 C15 1.40(3) .
C14 H14 0.9800 .
C15 H15A 0.9600 .
C15 H15B 0.9600 .
C15 H15C 0.9600 .
O19 V1 1.947(8) 2_775
O20 Nb1 1.944(8) 2_775
O22 Nb6 1.710(8) 1_455
O26 H26A 0.8501 .
O26 H26B 0.8501 .
O27 H27A 0.8500 .
O27 H27B 0.8500 .
O28 H28A 0.8500 .
O28 H28B 0.8500 .
O29 H29A 0.8500 .
O29 H29B 0.8500 .
O30 H30A 0.8503 .
O30 H30B 0.8500 .
O31 H31A 0.8500 .
O31 H31B 0.8501 .

loop_
_geom_torsion_atom_site_label_1
_geom_torsion_atom_site_label_2
_geom_torsion_atom_site_label_3
_geom_torsion_atom_site_label_4
_geom_torsion
_geom_torsion_site_symmetry_1
_geom_torsion_site_symmetry_4
O2 P1 O1 O2 179.998(2) 2_775 .
O3 P1 O1 O2 127.0(9) 2_775 .
O3 P1 O1 O2 -53.0(9) . .
O4 P1 O1 O2 62.3(9) 2_775 .
O4 P1 O1 O2 -117.7(9) . .
O2 P1 O1 O3 -127.0(9) . 2_775
O2 P1 O1 O3 53.0(9) 2_775 2_775
O3 P1 O1 O3 180.000(3) . 2_775
O4 P1 O1 O3 -64.7(9) 2_775 2_775
O4 P1 O1 O3 115.3(9) . 2_775
O2 P1 O1 Nb2 -0.3(8) . .
O2 P1 O1 Nb2 179.7(8) 2_775 .
O3 P1 O1 Nb2 126.7(11) 2_775 .
O3 P1 O1 Nb2 -53.3(11) . .
O4 P1 O1 Nb2 62.0(10) 2_775 .
O4 P1 O1 Nb2 -118.0(10) . .
O2 P1 O1 Nb5 -127.6(11) . 2_775
O2 P1 O1 Nb5 52.4(11) 2_775 2_775
O3 P1 O1 Nb5 -0.5(8) 2_775 2_775
O3 P1 O1 Nb5 179.5(8) . 2_775
O4 P1 O1 Nb5 -65.2(10) 2_775 2_775
O4 P1 O1 Nb5 114.8(10) . 2_775
O2 P1 O1 Nb1 118.0(9) . .
O2 P1 O1 Nb1 -62.0(9) 2_775 .
O3 P1 O1 Nb1 -115.0(10) 2_775 .
O3 P1 O1 Nb1 65.0(10) . .
O4 P1 O1 Nb1 -179.7(7) 2_775 .
O4 P1 O1 Nb1 0.3(7) . .
Co1 N1 C1 C2 43.4(16) . .
Co1 N1 C1 C3' 161(3) . .
O1 P1 O2 O1 179.998(3) 2_775 .
O3 P1 O2 O1 -53.7(9) 2_775 .
O3 P1 O2 O1 126.3(9) . .
O4 P1 O2 O1 -117.0(9) 2_775 .
O4 P1 O2 O1 63.0(9) . .
O1 P1 O2 O3 53.7(9) 2_775 .
O1 P1 O2 O3 -126.3(9) . .
O3 P1 O2 O3 180.001(2) 2_775 .
O4 P1 O2 O3 116.7(9) 2_775 .
O4 P1 O2 O3 -63.3(9) . .
O1 P1 O2 Nb4 52.8(11) 2_775 .
O1 P1 O2 Nb4 -127.2(11) . .
O3 P1 O2 Nb4 179.2(8) 2_775 .
O3 P1 O2 Nb4 -0.8(8) . .
O4 P1 O2 Nb4 115.9(11) 2_775 .
O4 P1 O2 Nb4 -64.1(11) . .
O1 P1 O2 Nb3 -64.7(10) 2_775 .
O1 P1 O2 Nb3 115.3(10) . .
O3 P1 O2 Nb3 61.6(10) 2_775 .
O3 P1 O2 Nb3 -118.4(10) . .
O4 P1 O2 Nb3 -1.7(8) 2_775 .
O4 P1 O2 Nb3 178.3(8) . .
O3 O1 O2 P1 41.6(7) 2_775 .
Nb2 O1 O2 P1 179.8(7) . .
Nb5 O1 O2 P1 107.5(12) 2_775 .
Nb1 O1 O2 P1 -103.5(10) . .
P1 O1 O2 O3 43.6(7) . .
O3 O1 O2 O3 85.2(11) 2_775 .
Nb2 O1 O2 O3 -136.7(8) . .
Nb5 O1 O2 O3 151.1(11) 2_775 .
Nb1 O1 O2 O3 -60.0(12) . .
P1 O1 O2 Nb4 111.9(12) . .
O3 O1 O2 Nb4 153.5(11) 2_775 .
Nb2 O1 O2 Nb4 -68.4(11) . .
Nb5 O1 O2 Nb4 -140.6(9) 2_775 .
Nb1 O1 O2 Nb4 8.3(19) . .
P1 O1 O2 Nb3 -108.1(9) . .
O3 O1 O2 Nb3 -66.5(12) 2_775 .
Nb2 O1 O2 Nb3 71.6(8) . .
Nb5 O1 O2 Nb3 -0.6(18) 2_775 .
Nb1 O1 O2 Nb3 148.3(7) . .
N1 C1 C2 N2 -59(2) . .
C3' C1 C2 N2 176(3) . .
N1 C1 C2 C3 177(2) . .
Co1 N2 C2 C1 42.0(18) . .
Co1 N2 C2 C3 156(3) . .
O2 P1 O3 O2 180.002(1) 2_775 .
O1 P1 O3 O2 -126.9(9) 2_775 .
O1 P1 O3 O2 53.1(9) . .
O4 P1 O3 O2 -62.4(9) 2_775 .
O4 P1 O3 O2 117.6(9) . .
O2 P1 O3 O1 126.9(9) . 2_775
O2 P1 O3 O1 -53.1(9) 2_775 2_775
O1 P1 O3 O1 180.002(2) . 2_775
O4 P1 O3 O1 64.5(9) 2_775 2_775
O4 P1 O3 O1 -115.5(9) . 2_775
O2 P1 O3 Nb4 0.8(8) . .
O2 P1 O3 Nb4 -179.2(8) 2_775 .
O1 P1 O3 Nb4 -126.1(11) 2_775 .
O1 P1 O3 Nb4 53.9(11) . .
O4 P1 O3 Nb4 -61.6(11) 2_775 .
O4 P1 O3 Nb4 118.4(11) . .
O2 P1 O3 Nb5 126.4(11) . .
O2 P1 O3 Nb5 -53.6(11) 2_775 .
O1 P1 O3 Nb5 -0.5(8) 2_775 .
O1 P1 O3 Nb5 179.5(8) . .
O4 P1 O3 Nb5 64.0(10) 2_775 .
O4 P1 O3 Nb5 -116.0(10) . .
O1 O2 O3 P1 -43.3(7) . .
Nb4 O2 O3 P1 179.3(7) . .
Nb3 O2 O3 P1 107.5(9) . .
P1 O2 O3 O1 -41.2(7) . 2_775
O1 O2 O3 O1 -84.5(10) . 2_775
Nb4 O2 O3 O1 138.1(8) . 2_775
Nb3 O2 O3 O1 66.3(11) . 2_775
P1 O2 O3 Nb4 -179.3(7) . .
O1 O2 O3 Nb4 137.4(8) . .
Nb3 O2 O3 Nb4 -71.8(8) . .
P1 O2 O3 Nb5 -106.5(12) . .
O1 O2 O3 Nb5 -149.8(10) . .
Nb4 O2 O3 Nb5 72.8(11) . .
Nb3 O2 O3 Nb5 0.9(18) . .
O2 P1 O4 Nb3 178.2(9) . 2_775
O2 P1 O4 Nb3 -1.8(9) 2_775 2_775
O1 P1 O4 Nb3 57.6(11) 2_775 2_775
O1 P1 O4 Nb3 -122.4(11) . 2_775
O3 P1 O4 Nb3 -61.1(11) 2_775 2_775
O3 P1 O4 Nb3 118.9(11) . 2_775
O2 P1 O4 Nb1 -59.7(11) . .
O2 P1 O4 Nb1 120.3(11) 2_775 .
O1 P1 O4 Nb1 179.6(8) 2_775 .
O1 P1 O4 Nb1 -0.4(8) . .
O3 P1 O4 Nb1 61.0(10) 2_775 .
O3 P1 O4 Nb1 -119.0(10) . .
O2 P1 O4 Nb6 59.2(10) . .
O2 P1 O4 Nb6 -120.8(10) 2_775 .
O1 P1 O4 Nb6 -61.4(10) 2_775 .
O1 P1 O4 Nb6 118.6(10) . .
O3 P1 O4 Nb6 179.9(8) 2_775 .
O3 P1 O4 Nb6 -0.1(8) . .
Co2 N3 C4 C5 -37(2) . .
N3 C4 C5 C6 -177(2) . .
N3 C4 C5 N4 53(3) . .
Co2 N4 C5 C4 -41(2) . .
Co2 N4 C5 C6 -172(2) . .
Co3 N5 C7 C8 -31.6(18) . .
O7 Nb1 O8 Co1 128.8(7) 2_775 .
O20 Nb1 O8 Co1 41.7(8) 2_775 .
O5 Nb1 O8 Co1 -53.7(7) . .
O6 Nb1 O8 Co1 -136.3(7) . .
O4 Nb1 O8 Co1 176.4(9) . .
O1 Nb1 O8 Co1 -8.9(16) . .
V3 Nb1 O8 Co1 85.1(7) 2_775 .
V2 Nb1 O8 Co1 -95.4(7) . .
N5 C7 C8 C9 -176.8(16) . .
N5 C7 C8 N6 51(2) . .
Co3 N6 C8 C7 -44.8(16) . .
Co3 N6 C8 C9 -177.0(14) . .
Co4 N7 C10 C11 -38(3) . .
N7 C10 C11 N8 45(3) . .
N7 C10 C11 C12 -172(2) . .
Co4 N8 C11 C10 -28(3) . .
Co4 N8 C11 C12 -168(2) . .
Co4 N9 C13 C14 -41(3) . .
Co4 N10 C14 C15 -172(2) . .
Co4 N10 C14 C13 -38(2) . .
N9 C13 C14 C15 -171(2) . .
N9 C13 C14 N10 55(3) . .
O14 Nb3 O15 Co3 -146.8(6) . .
O7 Nb3 O15 Co3 117.7(6) . .
O13 Nb3 O15 Co3 33.5(7) . .
O9 Nb3 O15 Co3 -60.8(7) . .
O4 Nb3 O15 Co3 162.8(13) 2_775 .
O2 Nb3 O15 Co3 -11.6(15) . .
V1 Nb3 O15 Co3 -103.9(6) . .
V3 Nb3 O15 Co3 75.2(6) . .
O13 Nb4 O18 Co2 135.7(8) . .
O16 Nb4 O18 Co2 49.3(8) . .
O11 Nb4 O18 Co2 -129.7(7) . .
O17 Nb4 O18 Co2 -45.3(8) . .
O3 Nb4 O18 Co2 9.5(19) . .
O2 Nb4 O18 Co2 -177.1(10) . .
V3 Nb4 O18 Co2 92.8(8) . .
V2 Nb4 O18 Co2 -87.1(8) . .
O19 V1 O23 Co4 -21.5(10) 2_775 .
O14 V1 O23 Co4 -110.5(8) . .
O9 V1 O23 Co4 158.4(7) . .
O10 V1 O23 Co4 68.5(9) . .
Nb6 V1 O23 Co4 -65.9(9) 2_775 .
Nb3 V1 O23 Co4 -154.7(6) . .
Nb5 V1 O23 Co4 22.8(10) 2_775 .
Nb2 V1 O23 Co4 113.3(7) . .
